data_4348403
loop_
_publ_author_name
'Jongbloed, Linda S.'
'Garc\'ia-L\'opez, Diego'
'van Heck, Richard'
'Siegler, Maxime A.'
'Carb\'o, Jorge J'
'van der Vlugt, Jarl Ivar'

_publ_section_title
;
 Arene C(sp(2))-H Metalation at Ni(II) Modeled with a Reactive PONCPh
 Ligand.
;
_journal_issue 16
_journal_name_full 'Inorganic chemistry'
_journal_page_first 8041
_journal_page_last 8047
_journal_paper_doi 10.1021/acs.inorgchem.6b01162
_journal_volume 55
_journal_year 2016
_chemical_formula_sum 'C19 H26 B Br F4 N Ni O P'
_chemical_formula_weight 540.81
_space_group_crystal_system orthorhombic
_space_group_IT_number 19
_space_group_name_Hall 'P 2ac 2ab'
_space_group_name_H-M_alt 'P 21 21 21'
_atom_sites_solution_hydrogens mixed
_audit_creation_method SHELXL-2013
_cell_angle_alpha 90
_cell_angle_beta 90
_cell_angle_gamma 90
_cell_formula_units_Z 4
_cell_length_a 7.8324(5)
_cell_length_b 12.7020(8)
_cell_length_c 22.4682(15)
_cell_measurement_reflns_used 9929
_cell_measurement_temperature 150(2)
_cell_measurement_theta_max 24.987
_cell_measurement_theta_min 2.754
_cell_volume 2235.3(2)
_computing_structure_refinement 'SHELXL-2013 (Sheldrick, 2013)'
_diffrn_ambient_temperature 150(2)
_diffrn_measured_fraction_theta_full 0.972
_diffrn_measured_fraction_theta_max 0.997
_diffrn_measurement_device_type 'Bruker ApexII Triumph monochromator sealed tube'
_diffrn_measurement_method 'Photon 50 CMOS detector'
_diffrn_radiation_type MoK\a
_diffrn_radiation_wavelength 0.71073
_diffrn_reflns_av_R_equivalents 0.0666
_diffrn_reflns_av_unetI/netI 0.0330
_diffrn_reflns_Laue_measured_fraction_full 0.972
_diffrn_reflns_Laue_measured_fraction_max 0.997
_diffrn_reflns_limit_h_max 9
_diffrn_reflns_limit_h_min -9
_diffrn_reflns_limit_k_max 15
_diffrn_reflns_limit_k_min -15
_diffrn_reflns_limit_l_max 26
_diffrn_reflns_limit_l_min -26
_diffrn_reflns_number 37723
_diffrn_reflns_point_group_measured_fraction_full 0.972
_diffrn_reflns_point_group_measured_fraction_max 0.998
_diffrn_reflns_theta_full 25.242
_diffrn_reflns_theta_max 24.987
_diffrn_reflns_theta_min 2.754
_exptl_absorpt_coefficient_mu 2.770
_exptl_absorpt_correction_T_max 0.7452
_exptl_absorpt_correction_T_min 0.4779
_exptl_absorpt_correction_type multi-scan
_exptl_absorpt_process_details 'SADABS V2014/5 (Bruker AXS Inc.)'
_exptl_crystal_colour blue
_exptl_crystal_density_diffrn 1.607
_exptl_crystal_description needle
_exptl_crystal_F_000 1096
_exptl_crystal_size_max 0.708
_exptl_crystal_size_mid 0.139
_exptl_crystal_size_min 0.111
_refine_diff_density_max 1.072
_refine_diff_density_min -0.622
_refine_diff_density_rms 0.094
_refine_ls_abs_structure_details
;
 Refined as an inversion twin.
;
_refine_ls_abs_structure_Flack 0.35(2)
_refine_ls_extinction_coef 0.0042(8)
_refine_ls_extinction_expression Fc^*^=kFc[1+0.001xFc^2^\l^3^/sin(2\q)]^-1/4^
_refine_ls_extinction_method SHELXL
_refine_ls_goodness_of_fit_ref 1.131
_refine_ls_hydrogen_treatment mixed
_refine_ls_matrix_type full
_refine_ls_number_parameters 319
_refine_ls_number_reflns 3932
_refine_ls_number_restraints 161
_refine_ls_restrained_S_all 1.124
_refine_ls_R_factor_all 0.0516
_refine_ls_R_factor_gt 0.0434
_refine_ls_shift/su_max 0.000
_refine_ls_shift/su_mean 0.000
_refine_ls_structure_factor_coef Fsqd
_refine_ls_weighting_details
;
 w=1/[\s^2^(Fo^2^)+(0.0144P)^2^+8.1642P]
 where P=(Fo^2^+2Fc^2^)/3
;
_refine_ls_weighting_scheme calc
_refine_ls_wR_factor_gt 0.0901
_refine_ls_wR_factor_ref 0.0947
_reflns_Friedel_coverage 0.738
_reflns_Friedel_fraction_full 0.972
_reflns_Friedel_fraction_max 1.000
_reflns_number_gt 3602
_reflns_number_total 3932
_reflns_threshold_expression 'I > 2\s(I)'
_cod_data_source_file ic6b01162_si_003.cif
_cod_data_source_block lsj
_cod_database_code 4348403
_shelx_space_group_comment
;
The symmetry employed for this shelxl refinement is uniquely defined
by the following loop, which should always be used as a source of
symmetry information in preference to the above space-group names.
They are only intended as comments.
;
_shelx_estimated_absorpt_t_min 0.490
_shelx_estimated_absorpt_t_max 0.681
_shelxl_version_number 2013-2

loop_
_space_group_symop_operation_xyz
'x, y, z'
'-x+1/2, -y, z+1/2'
'-x, y+1/2, -z+1/2'
'x+1/2, -y+1/2, -z'

loop_
_atom_site_label
_atom_site_type_symbol
_atom_site_fract_x
_atom_site_fract_y
_atom_site_fract_z
_atom_site_U_iso_or_equiv
_atom_site_adp_type
_atom_site_occupancy
_atom_site_site_symmetry_order
_atom_site_calc_flag
_atom_site_refinement_flags_posn
_atom_site_refinement_flags_adp
_atom_site_refinement_flags_occupancy
_atom_site_disorder_assembly
_atom_site_disorder_group
Br1 Br -0.04614(12) 0.47686(7) 0.30915(4) 0.0428(3) Uani 1 1 d . . . . .
Ni1 Ni 0.19451(12) 0.49155(7) 0.36365(4) 0.0253(3) Uani 1 1 d . . . . .
P1 P 0.2567(3) 0.64886(15) 0.33904(9) 0.0256(5) Uani 1 1 d . . . . .
O1 O 0.4278(7) 0.6699(4) 0.3817(2) 0.0338(14) Uani 1 1 d . . . . .
N1 N 0.3999(7) 0.4961(5) 0.4066(2) 0.0225(13) Uani 1 1 d . . . . .
C1 C 0.1719(12) 0.3311(6) 0.4155(4) 0.0318(19) Uani 1 1 d D . . . .
H1 H 0.119(10) 0.392(5) 0.429(4) 0.038 Uiso 1 1 d D U . . .
C2 C 0.0651(13) 0.2500(6) 0.3998(4) 0.035(2) Uani 1 1 d . . . . .
H2 H -0.0539 0.2626 0.3958 0.042 Uiso 1 1 calc R U . . .
C3 C 0.1289(13) 0.1512(7) 0.3899(4) 0.040(2) Uani 1 1 d . . . . .
H3 H 0.0549 0.0953 0.3788 0.047 Uiso 1 1 calc R U . . .
C4 C 0.3013(13) 0.1338(6) 0.3963(4) 0.039(2) Uani 1 1 d . . . . .
H4 H 0.3451 0.0648 0.3905 0.047 Uiso 1 1 calc R U . . .
C5 C 0.4125(12) 0.2146(6) 0.4110(3) 0.032(2) Uani 1 1 d . . . . .
H5 H 0.5316 0.2018 0.4142 0.038 Uiso 1 1 calc R U . . .
C6 C 0.3467(10) 0.3148(6) 0.4210(3) 0.0248(17) Uani 1 1 d . . . . .
C7 C 0.4595(11) 0.4058(5) 0.4308(3) 0.0255(17) Uani 1 1 d . . . . .
C8 C 0.6123(12) 0.4065(7) 0.4604(4) 0.034(2) Uani 1 1 d . . . . .
H8 H 0.6559 0.3432 0.4770 0.041 Uiso 1 1 calc R U . . .
C9 C 0.7033(10) 0.4991(8) 0.4661(3) 0.039(2) Uani 1 1 d . . . . .
H9 H 0.8077 0.4998 0.4877 0.047 Uiso 1 1 calc R U . . .
C10 C 0.6427(11) 0.5906(7) 0.4406(4) 0.034(2) Uani 1 1 d . . . . .
H10 H 0.7039 0.6550 0.4437 0.041 Uiso 1 1 calc R U . . .
C11 C 0.4907(10) 0.5850(6) 0.4106(3) 0.0267(18) Uani 1 1 d . . . . .
C12 C 0.3474(11) 0.6645(6) 0.2633(4) 0.035(2) Uani 1 1 d . . . . .
C13 C 0.4641(15) 0.5679(8) 0.2550(5) 0.059(3) Uani 1 1 d . . . . .
H13A H 0.3948 0.5036 0.2555 0.088 Uiso 1 1 calc R U . . .
H13B H 0.5476 0.5652 0.2875 0.088 Uiso 1 1 calc R U . . .
H13C H 0.5241 0.5733 0.2169 0.088 Uiso 1 1 calc R U . . .
C14 C 0.2075(13) 0.6656(8) 0.2169(4) 0.048(2) Uani 1 1 d . . . . .
H14A H 0.2587 0.6676 0.1771 0.072 Uiso 1 1 calc R U . . .
H14B H 0.1356 0.7279 0.2226 0.072 Uiso 1 1 calc R U . . .
H14C H 0.1377 0.6020 0.2208 0.072 Uiso 1 1 calc R U . . .
C15 C 0.4538(16) 0.7666(8) 0.2591(5) 0.061(3) Uani 1 1 d . . . . .
H15A H 0.5241 0.7740 0.2950 0.091 Uiso 1 1 calc R U . . .
H15B H 0.3770 0.8272 0.2557 0.091 Uiso 1 1 calc R U . . .
H15C H 0.5279 0.7634 0.2240 0.091 Uiso 1 1 calc R U . . .
C16 C 0.1121(11) 0.7517(6) 0.3676(4) 0.0293(18) Uani 1 1 d . . . . .
C17 C -0.0536(13) 0.7608(7) 0.3320(4) 0.041(2) Uani 1 1 d . . . . .
H17A H -0.1288 0.8126 0.3510 0.062 Uiso 1 1 calc R U . . .
H17B H -0.1107 0.6922 0.3309 0.062 Uiso 1 1 calc R U . . .
H17C H -0.0276 0.7835 0.2913 0.062 Uiso 1 1 calc R U . . .
C18 C 0.2004(13) 0.8596(6) 0.3691(5) 0.048(2) Uani 1 1 d . . . . .
H18A H 0.2099 0.8872 0.3286 0.072 Uiso 1 1 calc R U . . .
H18B H 0.3146 0.8521 0.3864 0.072 Uiso 1 1 calc R U . . .
H18C H 0.1329 0.9083 0.3934 0.072 Uiso 1 1 calc R U . . .
C19 C 0.0710(13) 0.7163(6) 0.4323(4) 0.039(2) Uani 1 1 d . . . . .
H19A H -0.0064 0.7674 0.4508 0.059 Uiso 1 1 calc R U . . .
H19B H 0.1770 0.7124 0.4553 0.059 Uiso 1 1 calc R U . . .
H19C H 0.0165 0.6469 0.4315 0.059 Uiso 1 1 calc R U . . .
B1 B 0.201(4) 0.541(2) 0.5568(14) 0.048(5) Uani 0.281(10) 1 d D U P A 1
F1 F 0.213(3) 0.480(2) 0.6084(10) 0.067(5) Uani 0.281(10) 1 d D U P A 1
F2 F 0.109(3) 0.6290(17) 0.5714(10) 0.065(5) Uani 0.281(10) 1 d D U P A 1
F3 F 0.366(4) 0.563(4) 0.541(2) 0.058(8) Uani 0.281(10) 1 d D U P A 1
F4 F 0.114(4) 0.487(3) 0.5137(15) 0.049(7) Uani 0.281(10) 1 d D U P A 1
B1' B 0.1986(18) 0.5141(13) 0.5599(6) 0.039(3) Uani 0.719(10) 1 d D U P A 2
F1' F 0.2651(11) 0.4113(7) 0.5657(4) 0.063(3) Uani 0.719(10) 1 d D U P A 2
F2' F 0.1327(12) 0.5402(9) 0.6141(4) 0.067(3) Uani 0.719(10) 1 d D U P A 2
F3' F 0.3242(15) 0.5795(13) 0.5404(8) 0.053(4) Uani 0.719(10) 1 d D U P A 2
F4' F 0.0703(14) 0.5074(11) 0.5182(6) 0.047(3) Uani 0.719(10) 1 d D U P A 2

loop_
_atom_site_aniso_label
_atom_site_aniso_U_11
_atom_site_aniso_U_22
_atom_site_aniso_U_33
_atom_site_aniso_U_23
_atom_site_aniso_U_13
_atom_site_aniso_U_12
Br1 0.0446(5) 0.0278(4) 0.0560(5) 0.0019(4) -0.0259(4) -0.0035(4)
Ni1 0.0301(5) 0.0155(5) 0.0304(5) -0.0001(4) -0.0083(4) 0.0006(4)
P1 0.0315(11) 0.0167(9) 0.0285(10) -0.0006(8) -0.0041(9) 0.0010(8)
O1 0.038(3) 0.023(3) 0.040(3) 0.003(2) -0.002(3) -0.008(3)
N1 0.027(3) 0.019(3) 0.021(3) 0.000(3) 0.002(2) -0.002(3)
C1 0.049(6) 0.016(4) 0.031(4) 0.003(3) -0.005(4) 0.005(4)
C2 0.041(5) 0.029(4) 0.037(5) 0.006(4) -0.001(4) -0.003(4)
C3 0.064(6) 0.024(4) 0.031(4) 0.006(4) -0.008(4) -0.003(4)
C4 0.063(6) 0.024(4) 0.031(4) 0.004(3) 0.002(5) 0.006(4)
C5 0.038(5) 0.026(4) 0.031(4) 0.007(3) 0.007(4) 0.009(4)
C6 0.031(5) 0.023(4) 0.021(4) 0.009(3) -0.004(3) 0.005(3)
C7 0.031(4) 0.019(4) 0.026(4) 0.006(3) 0.003(4) 0.005(4)
C8 0.038(5) 0.033(5) 0.030(5) 0.011(4) 0.001(4) 0.010(4)
C9 0.032(4) 0.057(6) 0.029(4) 0.007(4) -0.002(3) -0.001(5)
C10 0.031(5) 0.034(5) 0.036(5) 0.000(4) 0.005(4) -0.002(4)
C11 0.027(5) 0.028(4) 0.025(4) 0.000(3) -0.004(3) -0.003(3)
C12 0.045(5) 0.030(4) 0.028(4) 0.001(4) 0.001(4) 0.006(4)
C13 0.069(7) 0.056(6) 0.051(6) 0.010(5) 0.008(6) 0.026(6)
C14 0.059(7) 0.056(6) 0.028(4) 0.002(4) 0.000(4) 0.012(5)
C15 0.074(8) 0.060(7) 0.048(6) 0.012(5) 0.009(6) -0.023(7)
C16 0.035(5) 0.020(4) 0.033(4) 0.004(4) -0.001(4) 0.000(3)
C17 0.042(5) 0.036(5) 0.046(5) 0.000(4) -0.004(4) 0.014(4)
C18 0.051(6) 0.017(4) 0.077(7) 0.000(4) 0.001(6) -0.003(4)
C19 0.055(6) 0.029(4) 0.034(5) -0.006(4) 0.007(5) 0.011(4)
B1 0.035(8) 0.064(9) 0.046(8) -0.006(8) -0.001(8) -0.005(8)
F1 0.068(11) 0.085(12) 0.047(9) 0.021(10) -0.005(9) 0.002(11)
F2 0.059(10) 0.069(10) 0.068(10) -0.023(9) 0.004(9) 0.010(9)
F3 0.045(14) 0.064(13) 0.065(12) -0.022(11) 0.000(12) -0.002(12)
F4 0.041(13) 0.064(12) 0.043(10) -0.013(10) -0.007(10) 0.001(11)
B1' 0.027(5) 0.056(7) 0.034(5) -0.001(6) -0.003(5) -0.014(6)
F1' 0.049(5) 0.066(5) 0.073(6) 0.021(4) 0.001(5) 0.016(4)
F2' 0.060(5) 0.098(7) 0.044(5) -0.018(5) 0.016(4) -0.013(5)
F3' 0.030(6) 0.074(8) 0.056(5) -0.005(6) 0.003(5) -0.032(6)
F4' 0.027(5) 0.063(7) 0.052(5) 0.009(5) -0.013(4) -0.004(5)

loop_
_atom_type_symbol
_atom_type_description
_atom_type_scat_dispersion_real
_atom_type_scat_dispersion_imag
_atom_type_scat_source
C C 0.0033 0.0016 'International Tables Vol C Tables 4.2.6.8 and 6.1.1.4'
H H 0.0000 0.0000 'International Tables Vol C Tables 4.2.6.8 and 6.1.1.4'
B B 0.0013 0.0007 'International Tables Vol C Tables 4.2.6.8 and 6.1.1.4'
N N 0.0061 0.0033 'International Tables Vol C Tables 4.2.6.8 and 6.1.1.4'
O O 0.0106 0.0060 'International Tables Vol C Tables 4.2.6.8 and 6.1.1.4'
F F 0.0171 0.0103 'International Tables Vol C Tables 4.2.6.8 and 6.1.1.4'
P P 0.1023 0.0942 'International Tables Vol C Tables 4.2.6.8 and 6.1.1.4'
Ni Ni 0.3393 1.1124 'International Tables Vol C Tables 4.2.6.8 and 6.1.1.4'
Br Br -0.2901 2.4595 'International Tables Vol C Tables 4.2.6.8 and 6.1.1.4'

loop_
_geom_angle_atom_site_label_1
_geom_angle_atom_site_label_2
_geom_angle_atom_site_label_3
_geom_angle
N1 Ni1 H1 84(2)
N1 Ni1 P1 84.75(19)
H1 Ni1 P1 147.2(16)
N1 Ni1 Br1 176.37(19)
H1 Ni1 Br1 95(2)
P1 Ni1 Br1 97.34(7)
N1 Ni1 C1 80.6(3)
H1 Ni1 C1 23.0(12)
P1 Ni1 C1 163.3(2)
Br1 Ni1 C1 97.7(2)
N1 Ni1 H1 84(2)
H1 Ni1 H1 0(6)
P1 Ni1 H1 147.2(16)
Br1 Ni1 H1 95(2)
C1 Ni1 H1 23.0(12)
O1 P1 C16 100.4(3)
O1 P1 C12 101.6(3)
C16 P1 C12 118.6(4)
O1 P1 Ni1 100.7(2)
C16 P1 Ni1 115.7(3)
C12 P1 Ni1 115.2(3)
C11 O1 P1 116.1(5)
C11 N1 C7 120.3(6)
C11 N1 Ni1 121.1(5)
C7 N1 Ni1 118.5(5)
H1 C1 C2 116(6)
H1 C1 C6 123(6)
C2 C1 C6 120.8(8)
H1 C1 Ni1 58(5)
C2 C1 Ni1 124.6(6)
C6 C1 Ni1 95.6(5)
H1 C1 H1 0(10)
C2 C1 H1 116(6)
C6 C1 H1 123(6)
Ni1 C1 H1 58(5)
C3 C2 C1 120.5(9)
C3 C2 H2 119.8
C1 C2 H2 119.8
C2 C3 C4 119.3(9)
C2 C3 H3 120.4
C4 C3 H3 120.4
C3 C4 C5 121.5(8)
C3 C4 H4 119.3
C5 C4 H4 119.3
C4 C5 C6 118.9(8)
C4 C5 H5 120.6
C6 C5 H5 120.6
C1 C6 C5 119.1(8)
C1 C6 C7 119.2(7)
C5 C6 C7 121.3(7)
N1 C7 C8 119.4(7)
N1 C7 C6 113.5(7)
C8 C7 C6 127.1(7)
C7 C8 C9 120.1(7)
C7 C8 H8 119.9
C9 C8 H8 119.9
C10 C9 C8 120.0(7)
C10 C9 H9 120.0
C8 C9 H9 120.0
C11 C10 C9 117.4(8)
C11 C10 H10 121.3
C9 C10 H10 121.3
N1 C11 O1 116.5(6)
N1 C11 C10 122.6(7)
O1 C11 C10 120.8(7)
C14 C12 C13 110.7(8)
C14 C12 C15 109.9(8)
C13 C12 C15 110.0(8)
C14 C12 P1 110.9(6)
C13 C12 P1 104.6(6)
C15 C12 P1 110.6(6)
C12 C13 H13A 109.5
C12 C13 H13B 109.5
H13A C13 H13B 109.5
C12 C13 H13C 109.5
H13A C13 H13C 109.5
H13B C13 H13C 109.5
C12 C14 H14A 109.5
C12 C14 H14B 109.5
H14A C14 H14B 109.5
C12 C14 H14C 109.5
H14A C14 H14C 109.5
H14B C14 H14C 109.5
C12 C15 H15A 109.5
C12 C15 H15B 109.5
H15A C15 H15B 109.5
C12 C15 H15C 109.5
H15A C15 H15C 109.5
H15B C15 H15C 109.5
C17 C16 C18 109.1(7)
C17 C16 C19 109.6(7)
C18 C16 C19 109.3(7)
C17 C16 P1 113.1(6)
C18 C16 P1 111.3(6)
C19 C16 P1 104.3(5)
C16 C17 H17A 109.5
C16 C17 H17B 109.5
H17A C17 H17B 109.5
C16 C17 H17C 109.5
H17A C17 H17C 109.5
H17B C17 H17C 109.5
C16 C18 H18A 109.5
C16 C18 H18B 109.5
H18A C18 H18B 109.5
C16 C18 H18C 109.5
H18A C18 H18C 109.5
H18B C18 H18C 109.5
C16 C19 H19A 109.5
C16 C19 H19B 109.5
H19A C19 H19B 109.5
C16 C19 H19C 109.5
H19A C19 H19C 109.5
H19B C19 H19C 109.5
F4 B1 F3 113(3)
F4 B1 F2 108(3)
F3 B1 F2 113(3)
F4 B1 F1 110(3)
F3 B1 F1 106(3)
F2 B1 F1 107(2)
F3' B1' F2' 114.4(14)
F3' B1' F4' 110.3(13)
F2' B1' F4' 110.3(12)
F3' B1' F1' 109.1(13)
F2' B1' F1' 106.4(11)
F4' B1' F1' 106.0(12)

loop_
_geom_bond_atom_site_label_1
_geom_bond_atom_site_label_2
_geom_bond_distance
Br1 Ni1 2.2555(12)
Ni1 N1 1.876(6)
Ni1 H1 2.02(9)
Ni1 P1 2.130(2)
Ni1 C1 2.355(8)
Ni1 H1 2.02(9)
P1 O1 1.669(6)
P1 C16 1.845(8)
P1 C12 1.855(8)
O1 C11 1.352(9)
N1 C11 1.338(10)
N1 C7 1.353(9)
C1 H1 0.93(4)
C1 C2 1.373(12)
C1 C6 1.390(12)
C1 H1 0.93(4)
C2 C3 1.369(12)
C2 H2 0.9500
C3 C4 1.376(14)
C3 H3 0.9500
C4 C5 1.386(12)
C4 H4 0.9500
C5 C6 1.392(11)
C5 H5 0.9500
C6 C7 1.471(11)
C7 C8 1.369(12)
C8 C9 1.382(12)
C8 H8 0.9500
C9 C10 1.381(12)
C9 H9 0.9500
C10 C11 1.370(11)
C10 H10 0.9500
C12 C14 1.513(12)
C12 C13 1.541(12)
C12 C15 1.545(13)
C13 H13A 0.9800
C13 H13B 0.9800
C13 H13C 0.9800
C14 H14A 0.9800
C14 H14B 0.9800
C14 H14C 0.9800
C15 H15A 0.9800
C15 H15B 0.9800
C15 H15C 0.9800
C16 C17 1.529(12)
C16 C18 1.535(11)
C16 C19 1.555(11)
C17 H17A 0.9800
C17 H17B 0.9800
C17 H17C 0.9800
C18 H18A 0.9800
C18 H18B 0.9800
C18 H18C 0.9800
C19 H19A 0.9800
C19 H19B 0.9800
C19 H19C 0.9800
B1 F4 1.37(2)
B1 F3 1.37(2)
B1 F2 1.37(3)
B1 F1 1.39(3)
B1' F3' 1.360(15)
B1' F2' 1.363(15)
B1' F4' 1.377(14)
B1' F1' 1.412(18)

loop_
_geom_torsion_atom_site_label_1
_geom_torsion_atom_site_label_2
_geom_torsion_atom_site_label_3
_geom_torsion_atom_site_label_4
_geom_torsion
C16 P1 O1 C11 127.9(6)
C12 P1 O1 C11 -109.8(6)
Ni1 P1 O1 C11 9.0(6)
H1 Ni1 N1 C11 -143.7(14)
P1 Ni1 N1 C11 5.4(5)
C1 Ni1 N1 C11 -166.6(6)
H1 Ni1 N1 C7 39.9(14)
P1 Ni1 N1 C7 -171.0(5)
C1 Ni1 N1 C7 17.0(5)
H1 C1 C2 C3 -169(6)
C6 C1 C2 C3 0.8(13)
Ni1 C1 C2 C3 124.1(8)
C1 C2 C3 C4 0.4(13)
C2 C3 C4 C5 -1.7(14)
C3 C4 C5 C6 1.7(13)
H1 C1 C6 C5 168(6)
C2 C1 C6 C5 -0.8(12)
Ni1 C1 C6 C5 -137.1(6)
H1 C1 C6 C7 -19(7)
C2 C1 C6 C7 172.7(7)
Ni1 C1 C6 C7 36.5(8)
C4 C5 C6 C1 -0.4(12)
C4 C5 C6 C7 -173.8(7)
C11 N1 C7 C8 1.1(11)
Ni1 N1 C7 C8 177.5(6)
C11 N1 C7 C6 -178.4(6)
Ni1 N1 C7 C6 -1.9(8)
C1 C6 C7 N1 -29.7(10)
C5 C6 C7 N1 143.7(7)
C1 C6 C7 C8 150.9(8)
C5 C6 C7 C8 -35.7(12)
N1 C7 C8 C9 1.0(12)
C6 C7 C8 C9 -179.7(8)
C7 C8 C9 C10 -1.8(13)
C8 C9 C10 C11 0.6(12)
C7 N1 C11 O1 175.6(6)
Ni1 N1 C11 O1 -0.8(9)
C7 N1 C11 C10 -2.3(11)
Ni1 N1 C11 C10 -178.7(6)
P1 O1 C11 N1 -6.3(9)
P1 O1 C11 C10 171.7(6)
C9 C10 C11 N1 1.5(12)
C9 C10 C11 O1 -176.4(7)
O1 P1 C12 C14 -171.0(6)
C16 P1 C12 C14 -62.2(7)
Ni1 P1 C12 C14 81.2(6)
O1 P1 C12 C13 69.6(7)
C16 P1 C12 C13 178.4(6)
Ni1 P1 C12 C13 -38.2(7)
O1 P1 C12 C15 -48.8(7)
C16 P1 C12 C15 60.0(8)
Ni1 P1 C12 C15 -156.6(6)
O1 P1 C16 C17 173.7(6)
C12 P1 C16 C17 64.2(7)
Ni1 P1 C16 C17 -79.0(6)
O1 P1 C16 C18 50.5(7)
C12 P1 C16 C18 -59.0(8)
Ni1 P1 C16 C18 157.7(5)
O1 P1 C16 C19 -67.3(6)
C12 P1 C16 C19 -176.7(6)
Ni1 P1 C16 C19 40.0(6)
